data_1574030
loop_
_publ_author_name
'Lin, Yan-Yan'
'Nan, Zi-Ang'
'Lei, Zhen'
'Wang, Quan-Ming'

_publ_section_title
;
 Efficient synthesis of Au<sub>36</sub>(SR)<sub>24</sub> nanoclusters
 <i>via</i> the cluster-from-cluster approach.
;
_journal_issue 14
_journal_name_full Nanoscale
_journal_page_first 8724
_journal_page_last 8730
_journal_paper_doi 10.1039/d5nr00203f
_journal_volume 17
_journal_year 2025
_chemical_formula_moiety 'C168 H168 Au36 O24 S24'
_chemical_formula_sum 'C168 H168 Au36 O24 S24'
_chemical_formula_weight 10431.25
_space_group_crystal_system tetragonal
_space_group_IT_number 82
_space_group_name_Hall 'I -4'
_space_group_name_H-M_alt 'I -4'
_atom_sites_solution_hydrogens geom
_audit_creation_date 2021-05-14
_audit_creation_method
;
Olex2 1.3
(compiled 2020.11.12 svn.r5f609507 for OlexSys, GUI svn.r6272)
;
_audit_update_record
;
2025-01-15 deposited with the CCDC.	2025-02-28 downloaded from the CCDC.
;
_cell_angle_alpha 90
_cell_angle_beta 90
_cell_angle_gamma 90
_cell_formula_units_Z 2
_cell_length_a 25.2346(2)
_cell_length_b 25.2346(2)
_cell_length_c 17.8151(2)
_cell_measurement_reflns_used 24481
_cell_measurement_temperature 173.00(10)
_cell_measurement_theta_max 65.4060
_cell_measurement_theta_min 4.6210
_cell_volume 11344.39(18)
_computing_molecular_graphics 'Olex2 1.3 (Dolomanov et al., 2009)'
_computing_publication_material 'Olex2 1.3 (Dolomanov et al., 2009)'
_computing_structure_refinement 'SHELXL 2018/3 (Sheldrick, 2015)'
_computing_structure_solution 'ShelXS (Sheldrick, 2008)'
_diffrn_ambient_temperature 173.00(10)
_diffrn_detector_area_resol_mean 5.2137
_diffrn_measured_fraction_theta_full 0.994
_diffrn_measured_fraction_theta_max 0.994
_diffrn_measurement_device_type 'SuperNova, Dual, Cu at home/near, AtlasS2'
_diffrn_radiation_type CuK\a
_diffrn_radiation_wavelength 1.54184
_diffrn_reflns_av_R_equivalents 0.0611
_diffrn_reflns_av_unetI/netI 0.0428
_diffrn_reflns_Laue_measured_fraction_full 0.994
_diffrn_reflns_Laue_measured_fraction_max 0.994
_diffrn_reflns_limit_h_max 29
_diffrn_reflns_limit_h_min -25
_diffrn_reflns_limit_k_max 29
_diffrn_reflns_limit_k_min -29
_diffrn_reflns_limit_l_max 21
_diffrn_reflns_limit_l_min -18
_diffrn_reflns_number 34294
_diffrn_reflns_point_group_measured_fraction_full 0.983
_diffrn_reflns_point_group_measured_fraction_max 0.983
_diffrn_reflns_theta_full 65.403
_diffrn_reflns_theta_max 65.403
_diffrn_reflns_theta_min 3.503
_exptl_absorpt_coefficient_mu 44.959
_exptl_absorpt_correction_T_max 1.00000
_exptl_absorpt_correction_T_min 0.01340
_exptl_absorpt_correction_type multi-scan
_exptl_absorpt_process_details
;
CrysAlisPro 1.171.39.7e (Rigaku Oxford Diffraction, 2015)
Empirical absorption correction using spherical harmonics,
 implemented in SCALE3 ABSPACK scaling algorithm.
;
_exptl_crystal_colour black
_exptl_crystal_colour_primary black
_exptl_crystal_density_diffrn 3.054
_exptl_crystal_description block
_exptl_crystal_F_000 9192
_exptl_crystal_size_max 0.6
_exptl_crystal_size_mid 0.1
_exptl_crystal_size_min 0.05
_refine_diff_density_max 2.150
_refine_diff_density_min -1.787
_refine_diff_density_rms 0.270
_refine_ls_abs_structure_details
;
 Flack x determined using 4382 quotients [(I+)-(I-)]/[(I+)+(I-)]
 (Parsons, Flack and Wagner, Acta Cryst. B69 (2013) 249-259).
;
_refine_ls_abs_structure_Flack 0.060(15)
_refine_ls_extinction_method none
_refine_ls_goodness_of_fit_ref 1.095
_refine_ls_hydrogen_treatment constr
_refine_ls_matrix_type full
_refine_ls_number_parameters 550
_refine_ls_number_reflns 9621
_refine_ls_number_restraints 354
_refine_ls_restrained_S_all 1.086
_refine_ls_R_factor_all 0.0472
_refine_ls_R_factor_gt 0.0468
_refine_ls_shift/su_max 0.001
_refine_ls_shift/su_mean 0.000
_refine_ls_structure_factor_coef Fsqd
_refine_ls_weighting_details 'w=1/[\s^2^(Fo^2^)+(0.0870P)^2^+148.3690P] where P=(Fo^2^+2Fc^2^)/3'
_refine_ls_weighting_scheme calc
_refine_ls_wR_factor_gt 0.1280
_refine_ls_wR_factor_ref 0.1285
_reflns_Friedel_coverage 0.908
_reflns_Friedel_fraction_full 0.971
_reflns_Friedel_fraction_max 0.971
_reflns_number_gt 9512
_reflns_number_total 9621
_reflns_threshold_expression 'I > 2\s(I)'
_cod_data_source_file d5nr00203f2.cif
_cod_data_source_block 2
_cod_depositor_comments 'Adding full bibliography for 1574029--1574035.cif.'
_cod_original_cell_volume 11344.4(3)
_cod_database_code 1574030
_shelx_shelxl_version_number 2018/3
_shelx_space_group_comment
;
The symmetry employed for this shelxl refinement is uniquely defined
by the following loop, which should always be used as a source of
symmetry information in preference to the above space-group names.
They are only intended as comments.
;
_olex2_refinement_description
;
1. Restrained distances
 O1-C0BA \\sim O1CA-C58 \\sim O3CA-C6CA \\sim O3BA-C4BA \\sim O5CA-C35 \\sim
O2-C1BA
 with sigma of 0.01
 O2-C1AA \\sim O5CA-C9BA \\sim O3CA-C2CA \\sim O3BA-C7 \\sim O1-C0AA \\sim
O1CA-C18
 with sigma of 0.01
2. Uiso/Uaniso restraints and constraints
S6 \\sim C6BA \\sim C7BA \\sim C8BA \\sim C9BA \\sim C4CA \\sim C5BA \\sim O5CA
\\sim C35: within 2A with sigma of 0.001 and sigma for terminal atoms of 0.002
within 2A
S3 \\sim C6AA \\sim C8AA \\sim C4 \\sim C7 \\sim C9AA \\sim C7AA \\sim O3BA
\\sim C4BA: within 2A with sigma of 0.001 and sigma for terminal atoms of 0.002
within 2A
S1 \\sim C6 \\sim C2BA \\sim C5AA \\sim C2CA \\sim C20 \\sim C3AA \\sim O3CA
\\sim C6CA: within 2A with sigma of 0.001 and sigma for terminal atoms of 0.002
within 2A
S5 \\sim C4AA \\sim C12 \\sim C16 \\sim C18 \\sim C0CA \\sim C8 \\sim O1CA
\\sim C58: within 2A with sigma of 0.001 and sigma for terminal atoms of 0.002
within 2A
S0A \\sim C10 \\sim C5 \\sim C15 \\sim C0AA \\sim C19 \\sim C17 \\sim O1 \\sim
C0BA: within 2A with sigma of 0.001 and sigma for terminal atoms of 0.002
within 2A
S4 \\sim C3 \\sim C9 \\sim C13 \\sim C1AA \\sim C2AA \\sim C14 \\sim O2 \\sim
C1BA: within 2A with sigma of 0.001 and sigma for terminal atoms of 0.002
within 2A
3.a Aromatic/amide H refined with riding coordinates:
 C5(H5), C9(H9), C13(H13), C14(H14), C15(H15), C17(H17), C2AA(H2AA), C19(H19),
 C3AA(H3AA), C20(H20), C7AA(H7AA), C8AA(H8AA), C16(H16), C12(H12), C8(H8),
 C0CA(H0CA), C5AA(H5AA), C9AA(H9AA), C4(H4), C5BA(H5BA), C4CA(H4CA), C8BA(H8BA),
  C7BA(H7BA), C2BA(H2BA)
3.b Fitted hexagon refined as free rotating group:
 C16(C12,C4AA,C8,C0CA,C18), C6BA(C5BA,C4CA,C9BA,C8BA,C7BA)
3.c Idealised Me refined as rotating group:
 C0BA(H0BA,H0BB,H0BC), C1BA(H1BA,H1BB,H1BC), C4BA(H4BA,H4BB,H4BC), C6CA(H6CA,
 H6CB,H6CC), C35(H35A,H35B,H35C), C58(H58A,H58B,H58C)
;
_smtbx_masks_void_probe_radius 1.2
_smtbx_masks_void_truncation_radius 1.2
_olex2_submission_special_instructions 'No special instructions were received'

loop_
_space_group_symop_operation_xyz
'x, y, z'
'y, -x, -z'
'-x, -y, z'
'-y, x, -z'
'x+1/2, y+1/2, z+1/2'
'y+1/2, -x+1/2, -z+1/2'
'-x+1/2, -y+1/2, z+1/2'
'-y+1/2, x+1/2, -z+1/2'

loop_
_atom_site_label
_atom_site_type_symbol
_atom_site_fract_x
_atom_site_fract_y
_atom_site_fract_z
_atom_site_U_iso_or_equiv
_atom_site_adp_type
_atom_site_occupancy
_atom_site_site_symmetry_order
_atom_site_calc_flag
_atom_site_refinement_flags_posn
_atom_site_refinement_flags_adp
_atom_site_refinement_flags_occupancy
_atom_site_disorder_assembly
_atom_site_disorder_group
Au1 Au -0.51449(3) -0.05593(3) -0.19093(5) 0.0320(2) Uani 1 1 d . . . . .
Au2 Au -0.53876(4) -0.15965(3) -0.17449(5) 0.0381(2) Uani 1 1 d . . . . .
Au3 Au -0.39368(4) -0.08239(4) -0.20677(5) 0.0375(2) Uani 1 1 d . . . . .
Au4 Au -0.44686(3) -0.01452(3) -0.08646(5) 0.0355(2) Uani 1 1 d . . . . .
Au5 Au -0.45938(4) -0.13768(4) -0.06247(6) 0.0409(2) Uani 1 1 d . . . . .
Au6 Au -0.62997(4) -0.02226(4) -0.20450(6) 0.0377(2) Uani 1 1 d . . . . .
Au7 Au -0.59139(4) -0.09321(4) -0.05604(5) 0.0408(2) Uani 1 1 d . . . . .
Au8 Au -0.30536(4) -0.05113(4) -0.06833(6) 0.0468(3) Uani 1 1 d . . . . .
Au9 Au -0.56325(5) -0.25816(4) -0.25226(7) 0.0511(3) Uani 1 1 d . . . . .
S1 S -0.5593(3) -0.2456(3) -0.1238(4) 0.0571(13) Uani 1 1 d . U . . .
S0A S -0.3823(2) -0.0462(3) 0.0006(3) 0.0465(11) Uani 1 1 d . U . . .
S3 S -0.3982(2) -0.1665(2) -0.1495(4) 0.0476(11) Uani 1 1 d . U . . .
S4 S -0.6725(2) -0.0759(3) -0.1130(4) 0.0483(12) Uani 1 1 d . U . . .
S5 S -0.5202(3) -0.1071(3) 0.0241(4) 0.0550(13) Uani 1 1 d . U . . .
S6 S -0.5649(3) -0.2769(3) -0.3786(5) 0.0666(15) Uani 1 1 d . U . . .
C3 C -0.6989(10) -0.1368(10) -0.1466(14) 0.0496(13) Uani 1 1 d . U . . .
C5 C -0.3229(11) 0.0189(10) 0.0932(15) 0.0484(13) Uani 1 1 d . U . . .
H5 H -0.293672 0.008400 0.065171 0.058 Uiso 1 1 calc R U . . .
C9 C -0.6765(11) -0.1875(10) -0.1239(15) 0.0503(14) Uani 1 1 d . U . . .
H9 H -0.644634 -0.189226 -0.097817 0.060 Uiso 1 1 calc R U . . .
C10 C -0.3732(10) 0.0022(10) 0.0762(14) 0.0477(12) Uani 1 1 d . U . . .
C13 C -0.7031(11) -0.2312(11) -0.1416(15) 0.0510(14) Uani 1 1 d . U . . .
H13 H -0.690246 -0.263617 -0.124561 0.061 Uiso 1 1 calc R U . . .
C14 C -0.7455(10) -0.1362(11) -0.1857(14) 0.0505(14) Uani 1 1 d . U . . .
H14 H -0.760637 -0.103941 -0.199027 0.061 Uiso 1 1 calc R U . . .
C15 C -0.3180(10) 0.0535(10) 0.1566(14) 0.0490(14) Uani 1 1 d . U . . .
H15 H -0.284745 0.066526 0.169532 0.059 Uiso 1 1 calc R U . . .
C17 C -0.4160(10) 0.0137(10) 0.1208(14) 0.0483(14) Uani 1 1 d . U . . .
H17 H -0.449055 -0.000600 0.109802 0.058 Uiso 1 1 calc R U . . .
O1 O -0.3521(6) 0.1006(7) 0.2573(9) 0.0504(15) Uani 1 1 d D U . . .
O2 O -0.7734(7) -0.2770(6) -0.2049(10) 0.0528(16) Uani 1 1 d D U . . .
C0AA C -0.3595(10) 0.0674(9) 0.1970(12) 0.0495(14) Uani 1 1 d D U . . .
C1AA C -0.7482(10) -0.2309(9) -0.1834(14) 0.0517(14) Uani 1 1 d D U . . .
C2AA C -0.7713(11) -0.1843(11) -0.2063(15) 0.0513(14) Uani 1 1 d . U . . .
H2AA H -0.802522 -0.184089 -0.234122 0.062 Uiso 1 1 calc R U . . .
C19 C -0.4100(11) 0.0453(10) 0.1800(14) 0.0490(14) Uani 1 1 d . U . . .
H19 H -0.438999 0.053040 0.210426 0.059 Uiso 1 1 calc R U . . .
C6 C -0.5001(12) -0.2736(11) -0.0938(17) 0.0588(14) Uani 1 1 d . U . . .
C3AA C -0.4916(13) -0.2774(11) -0.0180(17) 0.0596(15) Uani 1 1 d . U . . .
H3AA H -0.518692 -0.266944 0.014223 0.072 Uiso 1 1 calc R U . . .
C20 C -0.4437(12) -0.2963(11) 0.0140(18) 0.0604(16) Uani 1 1 d . U . . .
H20 H -0.440263 -0.300024 0.065730 0.073 Uiso 1 1 calc R U . . .
C6AA C -0.3374(10) -0.1797(10) -0.1051(15) 0.0495(12) Uani 1 1 d . U . . .
C7AA C -0.3305(11) -0.1859(10) -0.0269(15) 0.0506(14) Uani 1 1 d . U . . .
H7AA H -0.358412 -0.178030 0.005274 0.061 Uiso 1 1 calc R U . . .
C8AA C -0.2928(10) -0.1863(10) -0.1517(15) 0.0505(14) Uani 1 1 d . U . . .
H8AA H -0.295768 -0.179758 -0.202902 0.061 Uiso 1 1 calc R U . . .
C16 C -0.5111(6) -0.2268(7) 0.1710(11) 0.0606(16) Uani 1 1 d G U . . .
H16 H -0.484726 -0.244040 0.198052 0.073 Uiso 1 1 calc R U . . .
C12 C -0.4981(5) -0.1857(7) 0.1226(11) 0.0593(15) Uani 1 1 d G U . . .
H12 H -0.462889 -0.175395 0.117134 0.071 Uiso 1 1 calc R U . . .
C4AA C -0.5376(7) -0.1600(6) 0.0822(10) 0.0578(14) Uani 1 1 d G U . . .
C8 C -0.5901(6) -0.1754(7) 0.0903(10) 0.0593(15) Uani 1 1 d G U . . .
H8 H -0.616554 -0.158170 0.063245 0.071 Uiso 1 1 calc R U . . .
C0CA C -0.6032(5) -0.2165(7) 0.1387(11) 0.0606(16) Uani 1 1 d G U . . .
H0CA H -0.638393 -0.226814 0.144162 0.073 Uiso 1 1 calc R U . . .
C18 C -0.5637(7) -0.2422(6) 0.1791(10) 0.0615(16) Uani 1 1 d DG U . . .
C5AA C -0.4089(13) -0.3074(11) -0.1098(17) 0.0604(16) Uani 1 1 d . U . . .
H5AA H -0.381916 -0.317979 -0.141972 0.073 Uiso 1 1 calc R U . . .
C9AA C -0.2828(11) -0.2035(11) 0.0030(16) 0.0515(14) Uani 1 1 d . U . . .
H9AA H -0.279303 -0.209465 0.054299 0.062 Uiso 1 1 calc R U . . .
C4 C -0.2444(10) -0.2022(10) -0.1224(16) 0.0513(14) Uani 1 1 d . U . . .
H4 H -0.215113 -0.206267 -0.153519 0.062 Uiso 1 1 calc R U . . .
C0BA C -0.3950(9) 0.1153(10) 0.3028(14) 0.052(2) Uani 1 1 d D U . . .
H0BA H -0.418713 0.137510 0.274695 0.078 Uiso 1 1 calc R U . . .
H0BB H -0.382215 0.134348 0.345763 0.078 Uiso 1 1 calc R U . . .
H0BC H -0.413543 0.084118 0.319082 0.078 Uiso 1 1 calc R U . . .
C7 C -0.2403(8) -0.2121(10) -0.0458(15) 0.0521(14) Uani 1 1 d D U . . .
C1BA C -0.7493(10) -0.3262(8) -0.1886(15) 0.055(2) Uani 1 1 d D U . . .
H1BA H -0.716733 -0.329198 -0.216002 0.082 Uiso 1 1 calc R U . . .
H1BB H -0.772743 -0.354428 -0.202886 0.082 Uiso 1 1 calc R U . . .
H1BC H -0.742202 -0.328348 -0.135749 0.082 Uiso 1 1 calc R U . . .
O3BA O -0.1942(6) -0.2298(7) -0.0126(10) 0.0532(16) Uani 1 1 d D U . . .
C6BA C -0.5048(7) -0.3145(8) -0.3852(12) 0.0683(16) Uani 1 1 d G U . . .
C5BA C -0.4944(7) -0.3530(8) -0.3315(10) 0.0691(17) Uani 1 1 d G U . . .
H5BA H -0.518693 -0.359259 -0.293182 0.083 Uiso 1 1 calc R U . . .
C4CA C -0.4478(8) -0.3823(7) -0.3349(11) 0.0698(18) Uani 1 1 d G U . . .
H4CA H -0.440888 -0.408067 -0.298950 0.084 Uiso 1 1 calc R U . . .
C9BA C -0.4115(7) -0.3729(8) -0.3921(12) 0.0703(17) Uani 1 1 d DG U . . .
C8BA C -0.4219(7) -0.3344(8) -0.4459(11) 0.0697(18) Uani 1 1 d G U . . .
H8BA H -0.397595 -0.328146 -0.484153 0.084 Uiso 1 1 calc R U . . .
C7BA C -0.4685(8) -0.3051(7) -0.4424(10) 0.0690(17) Uani 1 1 d G U . . .
H7BA H -0.475399 -0.279337 -0.478386 0.083 Uiso 1 1 calc R U . . .
C2BA C -0.4580(12) -0.2890(11) -0.1395(18) 0.0597(15) Uani 1 1 d . U . . .
H2BA H -0.462079 -0.287281 -0.191328 0.072 Uiso 1 1 calc R U . . .
C4BA C -0.1541(9) -0.2509(11) -0.0586(15) 0.055(2) Uani 1 1 d D U . . .
H4BA H -0.147024 -0.226876 -0.099229 0.082 Uiso 1 1 calc R U . . .
H4BB H -0.165472 -0.284366 -0.078510 0.082 Uiso 1 1 calc R U . . .
H4BC H -0.122436 -0.255824 -0.029594 0.082 Uiso 1 1 calc R U . . .
O1CA O -0.5798(8) -0.2854(7) 0.2202(11) 0.0631(17) Uani 1 1 d D U . . .
O3CA O -0.3586(7) -0.3294(8) 0.0031(11) 0.0618(17) Uani 1 1 d D U . . .
C2CA C -0.4018(10) -0.3093(11) -0.0343(16) 0.0610(16) Uani 1 1 d D U . . .
O5CA O -0.3650(7) -0.4011(8) -0.3921(12) 0.0712(19) Uani 1 1 d D U . . .
C6CA C -0.3145(10) -0.3430(11) -0.0410(16) 0.063(2) Uani 1 1 d D U . . .
H6CA H -0.308763 -0.316003 -0.078091 0.094 Uiso 1 1 calc R U . . .
H6CB H -0.320947 -0.376259 -0.065412 0.094 Uiso 1 1 calc R U . . .
H6CC H -0.283781 -0.345889 -0.009541 0.094 Uiso 1 1 calc R U . . .
C35 C -0.3195(11) -0.3902(14) -0.4353(18) 0.072(2) Uani 1 1 d D U . . .
H35A H -0.322224 -0.407887 -0.482857 0.109 Uiso 1 1 calc R U . . .
H35B H -0.288631 -0.402671 -0.409205 0.109 Uiso 1 1 calc R U . . .
H35C H -0.316649 -0.352698 -0.443234 0.109 Uiso 1 1 calc R U . . .
C58 C -0.5390(11) -0.3104(12) 0.2603(17) 0.065(2) Uani 1 1 d D U . . .
H58A H -0.525783 -0.339884 0.231755 0.098 Uiso 1 1 calc R U . . .
H58B H -0.552444 -0.322924 0.307519 0.098 Uiso 1 1 calc R U . . .
H58C H -0.510783 -0.285668 0.269097 0.098 Uiso 1 1 calc R U . . .

loop_
_atom_site_aniso_label
_atom_site_aniso_U_11
_atom_site_aniso_U_22
_atom_site_aniso_U_33
_atom_site_aniso_U_23
_atom_site_aniso_U_13
_atom_site_aniso_U_12
Au1 0.0324(4) 0.0313(4) 0.0323(5) -0.0006(3) -0.0009(3) -0.0020(3)
Au2 0.0446(5) 0.0331(5) 0.0365(5) 0.0023(3) -0.0001(4) -0.0044(4)
Au3 0.0388(4) 0.0368(5) 0.0368(5) 0.0041(4) -0.0001(4) 0.0051(3)
Au4 0.0356(5) 0.0389(5) 0.0319(4) 0.0006(3) -0.0031(3) -0.0026(4)
Au5 0.0425(5) 0.0396(5) 0.0406(5) -0.0002(4) -0.0030(4) 0.0006(4)
Au6 0.0377(4) 0.0407(5) 0.0349(5) 0.0028(4) -0.0010(4) -0.0039(3)
Au7 0.0463(5) 0.0380(5) 0.0381(5) 0.0003(4) 0.0045(4) -0.0050(4)
Au8 0.0499(6) 0.0480(5) 0.0423(5) 0.0004(4) -0.0047(4) 0.0031(4)
Au9 0.0583(6) 0.0458(6) 0.0492(6) -0.0009(5) 0.0001(5) -0.0092(4)
S1 0.071(3) 0.047(3) 0.054(3) 0.007(2) 0.002(3) -0.004(2)
S0A 0.048(3) 0.050(3) 0.041(2) 0.001(2) -0.008(2) -0.006(2)
S3 0.048(3) 0.048(3) 0.048(3) 0.009(2) -0.002(2) 0.009(2)
S4 0.049(3) 0.053(3) 0.042(3) 0.002(2) 0.009(2) -0.008(2)
S5 0.061(3) 0.050(3) 0.055(3) 0.003(2) 0.004(3) -0.003(2)
S6 0.077(4) 0.063(3) 0.059(3) -0.003(3) 0.005(3) -0.007(3)
C3 0.051(3) 0.054(3) 0.044(3) 0.002(2) 0.007(2) -0.009(2)
C5 0.050(3) 0.052(3) 0.043(3) 0.000(3) -0.007(2) -0.006(2)
C9 0.051(3) 0.055(3) 0.044(3) 0.002(3) 0.007(3) -0.009(2)
C10 0.049(3) 0.052(3) 0.042(3) 0.000(2) -0.008(2) -0.006(2)
C13 0.052(3) 0.056(3) 0.045(3) 0.002(3) 0.006(3) -0.010(3)
C14 0.052(3) 0.055(3) 0.045(3) 0.002(3) 0.007(3) -0.009(2)
C15 0.051(3) 0.053(3) 0.043(3) 0.000(3) -0.007(3) -0.007(3)
C17 0.050(3) 0.052(3) 0.043(3) 0.000(3) -0.007(2) -0.006(2)
O1 0.053(3) 0.055(3) 0.044(3) -0.001(3) -0.007(3) -0.007(3)
O2 0.054(3) 0.057(3) 0.047(3) 0.001(3) 0.005(3) -0.010(3)
C0AA 0.052(3) 0.054(3) 0.043(3) -0.001(3) -0.007(3) -0.007(3)
C1AA 0.053(3) 0.056(3) 0.046(3) 0.002(3) 0.006(3) -0.010(3)
C2AA 0.053(3) 0.056(3) 0.045(3) 0.002(3) 0.006(3) -0.009(3)
C19 0.051(3) 0.053(3) 0.043(3) 0.000(3) -0.007(3) -0.007(3)
C6 0.072(3) 0.048(3) 0.055(3) 0.006(3) 0.002(3) -0.003(3)
C3AA 0.073(4) 0.049(3) 0.056(3) 0.006(3) 0.001(3) -0.002(3)
C20 0.074(4) 0.050(3) 0.057(3) 0.006(3) 0.001(3) -0.002(3)
C6AA 0.049(3) 0.050(3) 0.049(3) 0.009(2) -0.001(2) 0.009(2)
C7AA 0.050(3) 0.052(3) 0.050(3) 0.009(3) -0.001(3) 0.009(3)
C8AA 0.050(3) 0.051(3) 0.050(3) 0.009(3) -0.001(3) 0.009(3)
C16 0.067(3) 0.055(3) 0.060(3) 0.005(3) 0.003(3) -0.002(3)
C12 0.065(3) 0.054(3) 0.059(3) 0.004(3) 0.003(3) -0.002(3)
C4AA 0.064(3) 0.053(3) 0.057(3) 0.004(3) 0.004(3) -0.003(3)
C8 0.065(3) 0.054(3) 0.059(3) 0.005(3) 0.004(3) -0.003(3)
C0CA 0.067(3) 0.055(3) 0.060(3) 0.005(3) 0.003(3) -0.003(3)
C18 0.068(3) 0.056(3) 0.061(3) 0.005(3) 0.003(3) -0.003(3)
C5AA 0.074(4) 0.050(3) 0.057(3) 0.006(3) 0.001(3) -0.002(3)
C9AA 0.050(3) 0.053(3) 0.051(3) 0.009(3) -0.001(3) 0.009(3)
C4 0.050(3) 0.053(3) 0.051(3) 0.009(3) -0.001(3) 0.009(3)
C0BA 0.054(4) 0.056(4) 0.045(4) -0.002(4) -0.007(4) -0.007(4)
C7 0.051(3) 0.054(3) 0.052(3) 0.009(3) -0.001(3) 0.009(3)
C1BA 0.057(4) 0.059(4) 0.049(4) 0.001(4) 0.005(4) -0.012(4)
O3BA 0.051(3) 0.055(3) 0.053(3) 0.009(3) -0.001(3) 0.010(3)
C6BA 0.079(4) 0.065(4) 0.061(3) -0.002(3) 0.006(3) -0.005(3)
C5BA 0.080(4) 0.066(4) 0.062(4) -0.002(3) 0.006(3) -0.005(3)
C4CA 0.080(4) 0.067(4) 0.062(4) -0.002(3) 0.006(3) -0.004(3)
C9BA 0.081(4) 0.067(4) 0.063(4) -0.002(3) 0.006(3) -0.004(3)
C8BA 0.080(4) 0.067(4) 0.062(4) -0.002(3) 0.006(3) -0.004(3)
C7BA 0.080(4) 0.066(4) 0.061(4) -0.002(3) 0.006(3) -0.005(3)
C2BA 0.073(4) 0.049(3) 0.056(3) 0.006(3) 0.001(3) -0.002(3)
C4BA 0.052(4) 0.058(4) 0.054(4) 0.009(4) -0.001(4) 0.011(4)
O1CA 0.069(4) 0.058(3) 0.062(4) 0.006(3) 0.004(3) -0.003(3)
O3CA 0.075(4) 0.052(3) 0.058(4) 0.005(3) 0.000(3) -0.001(3)
C2CA 0.075(4) 0.051(3) 0.058(3) 0.005(3) 0.001(3) -0.001(3)
O5CA 0.082(4) 0.068(4) 0.064(4) -0.002(3) 0.007(4) -0.004(3)
C6CA 0.076(5) 0.053(4) 0.060(5) 0.004(4) -0.001(4) 0.000(4)
C35 0.082(5) 0.070(5) 0.065(5) -0.002(4) 0.008(5) -0.003(4)
C58 0.072(5) 0.060(4) 0.064(5) 0.006(4) 0.004(4) -0.002(4)

loop_
_atom_type_symbol
_atom_type_description
_atom_type_scat_dispersion_real
_atom_type_scat_dispersion_imag
_atom_type_scat_source
C C 0.0181 0.0091 'International Tables Vol C Tables 4.2.6.8 and 6.1.1.4'
H H 0.0000 0.0000 'International Tables Vol C Tables 4.2.6.8 and 6.1.1.4'
Au Au -4.4197 7.2980 'International Tables Vol C Tables 4.2.6.8 and 6.1.1.4'
O O 0.0492 0.0322 'International Tables Vol C Tables 4.2.6.8 and 6.1.1.4'
S S 0.3331 0.5567 'International Tables Vol C Tables 4.2.6.8 and 6.1.1.4'

loop_
_geom_angle_atom_site_label_1
_geom_angle_atom_site_label_2
_geom_angle_atom_site_label_3
_geom_angle
_geom_angle_site_symmetry_1
_geom_angle_site_symmetry_3
_geom_angle_publ_flag
Au1 Au1 Au1 60.339(16) 3_455 8_454 ?
Au1 Au1 Au1 60.338(16) 3_455 6_444 ?
Au1 Au1 Au1 59.32(3) 8_454 6_444 ?
Au1 Au1 Au3 114.17(3) 6_444 . ?
Au1 Au1 Au3 54.86(3) 8_454 . ?
Au1 Au1 Au3 87.83(4) 3_455 . ?
Au1 Au1 Au6 55.62(3) 6_444 . ?
Au1 Au1 Au6 88.28(4) 3_455 . ?
Au1 Au1 Au6 114.93(4) 8_454 . ?
Au1 Au1 Au7 119.61(4) 6_444 . ?
Au1 Au1 Au7 175.98(4) 8_454 . ?
Au1 Au1 Au7 115.65(3) 3_455 . ?
Au2 Au1 Au1 173.63(3) . 3_455 ?
Au2 Au1 Au1 125.51(5) . 6_444 ?
Au2 Au1 Au1 123.88(5) . 8_454 ?
Au2 Au1 Au3 91.37(4) . . ?
Au2 Au1 Au3 59.56(3) . 6_444 ?
Au2 Au1 Au4 115.96(4) . . ?
Au2 Au1 Au4 118.14(4) . 3_455 ?
Au2 Au1 Au6 60.04(3) . 8_454 ?
Au2 Au1 Au6 93.55(3) . . ?
Au2 Au1 Au7 60.08(3) . . ?
Au3 Au1 Au1 126.29(4) 6_444 3_455 ?
Au3 Au1 Au1 93.74(4) 6_444 8_454 ?
Au3 Au1 Au1 65.97(4) 6_444 6_444 ?
Au3 Au1 Au3 116.04(3) 6_444 . ?
Au3 Au1 Au6 59.38(3) 6_444 . ?
Au3 Au1 Au7 126.13(4) . . ?
Au3 Au1 Au7 89.10(3) 6_444 . ?
Au4 Au1 Au1 88.15(3) 3_455 6_444 ?
Au4 Au1 Au1 58.21(3) . 3_455 ?
Au4 Au1 Au1 117.88(3) 3_455 8_454 ?
Au4 Au1 Au1 118.52(3) . 6_444 ?
Au4 Au1 Au1 88.51(3) . 8_454 ?
Au4 Au1 Au1 57.57(3) 3_455 3_455 ?
Au4 Au1 Au3 62.30(3) . . ?
Au4 Au1 Au3 175.48(4) . 6_444 ?
Au4 Au1 Au3 122.90(4) 3_455 . ?
Au4 Au1 Au3 121.04(4) 3_455 6_444 ?
Au4 Au1 Au4 60.91(4) . 3_455 ?
Au4 Au1 Au6 120.13(4) . 8_454 ?
Au4 Au1 Au6 62.25(3) 3_455 . ?
Au4 Au1 Au6 178.09(4) 3_455 8_454 ?
Au4 Au1 Au6 123.02(4) . . ?
Au4 Au1 Au7 58.13(3) 3_455 . ?
Au4 Au1 Au7 88.85(3) . . ?
Au6 Au1 Au1 63.97(4) 8_454 8_454 ?
Au6 Au1 Au1 124.30(3) 8_454 3_455 ?
Au6 Au1 Au1 92.57(4) 8_454 6_444 ?
Au6 Au1 Au3 169.53(4) . . ?
Au6 Au1 Au3 57.80(3) 8_454 6_444 ?
Au6 Au1 Au3 58.33(3) 8_454 . ?
Au6 Au1 Au6 116.80(3) 8_454 . ?
Au6 Au1 Au7 64.23(3) . . ?
Au6 Au1 Au7 120.03(4) 8_454 . ?
Au1 Au2 Au3 62.07(3) . 6_444 ?
Au1 Au2 Au5 74.42(3) . . ?
Au1 Au2 Au6 61.65(3) . 8_454 ?
Au1 Au2 Au7 68.66(3) . . ?
Au1 Au2 Au9 145.36(5) . . ?
Au3 Au2 Au5 136.06(4) 6_444 . ?
Au3 Au2 Au6 59.08(3) 6_444 8_454 ?
Au3 Au2 Au7 95.20(4) 6_444 . ?
Au3 Au2 Au9 88.09(4) 6_444 . ?
Au5 Au2 Au7 73.35(3) . . ?
Au5 Au2 Au9 129.89(5) . . ?
Au6 Au2 Au5 95.81(4) 8_454 . ?
Au6 Au2 Au7 130.19(4) 8_454 . ?
Au6 Au2 Au9 88.76(4) 8_454 . ?
Au9 Au2 Au7 135.78(4) . . ?
S1 Au2 Au1 164.18(18) . . ?
S1 Au2 Au3 130.25(19) . 6_444 ?
S1 Au2 Au5 93.65(18) . . ?
S1 Au2 Au6 131.29(18) . 8_454 ?
S1 Au2 Au7 98.28(18) . . ?
S1 Au2 Au9 50.45(18) . . ?
Au1 Au3 Au1 59.16(4) 8_454 . ?
Au1 Au3 Au4 85.08(3) 8_454 . ?
Au1 Au3 Au5 121.76(4) 8_454 . ?
Au1 Au3 Au5 62.60(3) . . ?
Au1 Au3 Au6 64.41(3) 8_454 8_454 ?
Au2 Au3 Au1 117.52(4) 8_454 . ?
Au2 Au3 Au1 58.37(3) 8_454 8_454 ?
Au2 Au3 Au4 122.18(4) 8_454 . ?
Au2 Au3 Au5 179.13(5) 8_454 . ?
Au2 Au3 Au6 96.01(4) 8_454 8_454 ?
Au4 Au3 Au1 52.40(3) . . ?
Au4 Au3 Au5 58.63(3) . . ?
Au6 Au3 Au1 60.93(3) 3_455 8_454 ?
Au6 Au3 Au1 55.02(3) 8_454 . ?
Au6 Au3 Au1 90.30(4) 3_455 . ?
Au6 Au3 Au2 60.73(3) 3_455 8_454 ?
Au6 Au3 Au4 62.57(3) 3_455 . ?
Au6 Au3 Au4 107.02(4) 8_454 . ?
Au6 Au3 Au5 120.13(4) 3_455 . ?
Au6 Au3 Au5 83.36(3) 8_454 . ?
Au6 Au3 Au6 124.89(5) 3_455 8_454 ?
S3 Au3 Au1 96.05(15) . . ?
S3 Au3 Au1 143.96(16) . 8_454 ?
S3 Au3 Au2 136.08(16) . 8_454 ?
S3 Au3 Au4 100.35(16) . . ?
S3 Au3 Au5 43.24(16) . . ?
S3 Au3 Au6 80.09(16) . 8_454 ?
S3 Au3 Au6 151.91(17) . 3_455 ?
Au1 Au4 Au1 64.23(4) . 3_455 ?
Au1 Au4 Au3 65.30(3) . . ?
Au1 Au4 Au3 92.48(4) 3_455 . ?
Au1 Au4 Au4 59.89(3) . 3_455 ?
Au1 Au4 Au4 59.21(3) 3_455 3_455 ?
Au1 Au4 Au5 69.68(3) . . ?
Au1 Au4 Au5 133.85(4) 3_455 . ?
Au1 Au4 Au6 92.54(4) . 3_455 ?
Au1 Au4 Au6 63.65(3) 3_455 3_455 ?
Au1 Au4 Au7 133.26(4) . 3_455 ?
Au1 Au4 Au7 69.10(3) 3_455 3_455 ?
Au3 Au4 Au5 65.57(3) . . ?
Au4 Au4 Au3 124.87(3) 3_455 . ?
Au4 Au4 Au5 99.38(5) 3_455 . ?
Au4 Au4 Au6 122.73(3) 3_455 3_455 ?
Au4 Au4 Au7 94.20(4) 3_455 3_455 ?
Au6 Au4 Au3 53.06(3) 3_455 . ?
Au6 Au4 Au5 117.62(4) 3_455 . ?
Au7 Au4 Au3 120.29(4) 3_455 . ?
Au7 Au4 Au5 157.05(4) 3_455 . ?
Au7 Au4 Au6 68.36(3) 3_455 3_455 ?
S0A Au4 Au1 153.84(15) . 3_455 ?
S0A Au4 Au1 137.77(16) . . ?
S0A Au4 Au3 88.18(16) . . ?
S0A Au4 Au4 138.29(16) . 3_455 ?
S0A Au4 Au5 69.52(15) . . ?
S0A Au4 Au6 96.77(16) . 3_455 ?
S0A Au4 Au7 88.05(15) . 3_455 ?
Au2 Au5 Au3 83.87(3) . . ?
Au2 Au5 Au4 99.52(4) . . ?
Au4 Au5 Au3 55.80(3) . . ?
S3 Au5 Au2 86.50(16) . . ?
S3 Au5 Au3 44.48(15) . . ?
S3 Au5 Au4 98.78(16) . . ?
S3 Au5 S5 178.8(2) . . ?
S5 Au5 Au2 93.72(19) . . ?
S5 Au5 Au3 134.41(17) . . ?
S5 Au5 Au4 80.07(17) . . ?
Au1 Au6 Au1 60.40(4) 6_444 . ?
Au1 Au6 Au3 66.65(3) 6_444 6_444 ?
Au1 Au6 Au4 86.14(3) 6_444 3_455 ?
Au1 Au6 Au7 120.71(4) 6_444 . ?
Au1 Au6 Au7 60.56(3) . . ?
Au2 Au6 Au1 58.31(3) 6_444 6_444 ?
Au2 Au6 Au1 118.59(4) 6_444 . ?
Au2 Au6 Au3 95.44(4) 6_444 6_444 ?
Au2 Au6 Au4 123.40(4) 6_444 3_455 ?
Au2 Au6 Au7 178.20(4) 6_444 . ?
Au3 Au6 Au1 56.22(3) 6_444 . ?
Au3 Au6 Au1 61.27(3) 3_455 6_444 ?
Au3 Au6 Au1 93.58(3) 3_455 . ?
Au3 Au6 Au2 60.18(3) 3_455 6_444 ?
Au3 Au6 Au3 127.81(5) 3_455 6_444 ?
Au3 Au6 Au4 64.37(3) 3_455 3_455 ?
Au3 Au6 Au4 109.84(4) 6_444 3_455 ?
Au3 Au6 Au7 118.07(4) 3_455 . ?
Au3 Au6 Au7 85.35(3) 6_444 . ?
Au4 Au6 Au1 54.10(3) 3_455 . ?
Au4 Au6 Au7 54.80(3) 3_455 . ?
S4 Au6 Au1 161.45(17) . 6_444 ?
S4 Au6 Au1 102.64(17) . . ?
S4 Au6 Au2 137.16(16) . 6_444 ?
S4 Au6 Au3 131.72(16) . 3_455 ?
S4 Au6 Au3 98.29(16) . 6_444 ?
S4 Au6 Au4 89.26(16) . 3_455 ?
S4 Au6 Au7 44.15(16) . . ?
Au1 Au7 Au6 55.21(3) . . ?
Au2 Au7 Au1 51.26(3) . . ?
Au2 Au7 Au6 82.63(3) . . ?
Au4 Au7 Au1 52.78(3) 3_455 . ?
Au4 Au7 Au2 103.99(4) 3_455 . ?
Au4 Au7 Au6 56.84(3) 3_455 . ?
S4 Au7 Au1 98.56(15) . . ?
S4 Au7 Au2 100.80(16) . . ?
S4 Au7 Au4 91.97(16) . 3_455 ?
S4 Au7 Au6 45.31(15) . . ?
S5 Au7 Au1 92.10(17) . . ?
S5 Au7 Au2 90.33(18) . . ?
S5 Au7 Au4 89.93(17) . 3_455 ?
S5 Au7 Au6 142.53(17) . . ?
S5 Au7 S4 167.9(2) . . ?
S0A Au8 S6 170.4(3) . 8_454 ?
S1 Au9 Au2 53.34(16) . . ?
S6 Au9 Au2 130.1(2) . . ?
S6 Au9 S1 175.8(3) . . ?
Au9 S1 Au2 76.2(2) . . ?
C6 S1 Au2 107.2(10) . . ?
C6 S1 Au9 106.6(11) . . ?
Au8 S0A Au4 104.3(2) . . ?
C10 S0A Au4 109.8(9) . . ?
C10 S0A Au8 108.8(9) . . ?
Au5 S3 Au3 92.3(2) . . ?
C6AA S3 Au3 108.9(9) . . ?
C6AA S3 Au5 110.0(9) . . ?
Au7 S4 Au6 90.5(2) . . ?
C3 S4 Au6 115.5(9) . . ?
C3 S4 Au7 108.3(9) . . ?
Au5 S5 Au7 98.9(3) . . ?
C4AA S5 Au5 107.9(7) . . ?
C4AA S5 Au7 106.6(7) . . ?
Au9 S6 Au8 102.3(3) . 6_444 ?
C6BA S6 Au8 108.8(8) . 6_444 ?
C6BA S6 Au9 99.1(8) . . ?
C9 C3 S4 121(2) . . ?
C14 C3 S4 119(2) . . ?
C14 C3 C9 119(2) . . ?
C10 C5 H5 121.9 . . ?
C10 C5 C15 116(2) . . ?
C15 C5 H5 121.9 . . ?
C3 C9 H9 121.0 . . ?
C13 C9 C3 118(3) . . ?
C13 C9 H9 121.0 . . ?
C5 C10 S0A 119(2) . . ?
C17 C10 S0A 118.0(19) . . ?
C17 C10 C5 122(2) . . ?
C9 C13 H13 118.4 . . ?
C9 C13 C1AA 123(3) . . ?
C1AA C13 H13 118.4 . . ?
C3 C14 H14 119.5 . . ?
C3 C14 C2AA 121(3) . . ?
C2AA C14 H14 119.5 . . ?
C5 C15 H15 119.2 . . ?
C0AA C15 C5 122(2) . . ?
C0AA C15 H15 119.2 . . ?
C10 C17 H17 120.1 . . ?
C19 C17 C10 120(2) . . ?
C19 C17 H17 120.1 . . ?
C0AA O1 C0BA 120.6(19) . . ?
C1AA O2 C1BA 119(2) . . ?
C15 C0AA O1 119(2) . . ?
C15 C0AA C19 119(2) . . ?
O1 C0AA C19 122(2) . . ?
C13 C1AA O2 122(2) . . ?
C13 C1AA C2AA 121(2) . . ?
C2AA C1AA O2 116(2) . . ?
C14 C2AA H2AA 121.4 . . ?
C1AA C2AA C14 117(2) . . ?
C1AA C2AA H2AA 121.4 . . ?
C17 C19 C0AA 120(3) . . ?
C17 C19 H19 119.9 . . ?
C0AA C19 H19 119.9 . . ?
C3AA C6 S1 118(3) . . ?
C3AA C6 C2BA 116(3) . . ?
C2BA C6 S1 126(2) . . ?
C6 C3AA H3AA 118.3 . . ?
C6 C3AA C20 123(3) . . ?
C20 C3AA H3AA 118.3 . . ?
C3AA C20 H20 120.8 . . ?
C2CA C20 C3AA 118(3) . . ?
C2CA C20 H20 120.8 . . ?
C7AA C6AA S3 125(2) . . ?
C8AA C6AA S3 117(2) . . ?
C8AA C6AA C7AA 118(2) . . ?
C6AA C7AA H7AA 119.3 . . ?
C9AA C7AA C6AA 121(3) . . ?
C9AA C7AA H7AA 119.3 . . ?
C6AA C8AA H8AA 119.5 . . ?
C4 C8AA C6AA 121(2) . . ?
C4 C8AA H8AA 119.5 . . ?
C12 C16 H16 120.0 . . ?
C12 C16 C18 120.0 . . ?
C18 C16 H16 120.0 . . ?
C16 C12 H12 120.0 . . ?
C4AA C12 C16 120.0 . . ?
C4AA C12 H12 120.0 . . ?
C12 C4AA S5 119.0(10) . . ?
C12 C4AA C8 120.0 . . ?
C8 C4AA S5 121.0(10) . . ?
C4AA C8 H8 120.0 . . ?
C0CA C8 C4AA 120.0 . . ?
C0CA C8 H8 120.0 . . ?
C8 C0CA H0CA 120.0 . . ?
C18 C0CA C8 120.0 . . ?
C18 C0CA H0CA 120.0 . . ?
C0CA C18 C16 120.0 . . ?
O1CA C18 C16 124.0(14) . . ?
O1CA C18 C0CA 115.7(14) . . ?
C2BA C5AA H5AA 120.1 . . ?
C2CA C5AA H5AA 120.1 . . ?
C2CA C5AA C2BA 120(3) . . ?
C7AA C9AA H9AA 120.8 . . ?
C7AA C9AA C7 118(2) . . ?
C7 C9AA H9AA 120.8 . . ?
C8AA C4 H4 120.4 . . ?
C8AA C4 C7 119(2) . . ?
C7 C4 H4 120.4 . . ?
O1 C0BA H0BA 109.5 . . ?
O1 C0BA H0BB 109.5 . . ?
O1 C0BA H0BC 109.5 . . ?
H0BA C0BA H0BB 109.5 . . ?
H0BA C0BA H0BC 109.5 . . ?
H0BB C0BA H0BC 109.5 . . ?
C4 C7 C9AA 122(2) . . ?
O3BA C7 C9AA 116(2) . . ?
O3BA C7 C4 123(2) . . ?
O2 C1BA H1BA 109.5 . . ?
O2 C1BA H1BB 109.5 . . ?
O2 C1BA H1BC 109.5 . . ?
H1BA C1BA H1BB 109.5 . . ?
H1BA C1BA H1BC 109.5 . . ?
H1BB C1BA H1BC 109.5 . . ?
C7 O3BA C4BA 119(2) . . ?
C5BA C6BA S6 118.9(11) . . ?
C5BA C6BA C7BA 120.0 . . ?
C7BA C6BA S6 121.1(11) . . ?
C6BA C5BA H5BA 120.0 . . ?
C4CA C5BA C6BA 120.0 . . ?
C4CA C5BA H5BA 120.0 . . ?
C5BA C4CA H4CA 120.0 . . ?
C5BA C4CA C9BA 120.0 . . ?
C9BA C4CA H4CA 120.0 . . ?
C4CA C9BA C8BA 120.0 . . ?
O5CA C9BA C4CA 118.5(16) . . ?
O5CA C9BA C8BA 121.5(16) . . ?
C9BA C8BA H8BA 120.0 . . ?
C7BA C8BA C9BA 120.0 . . ?
C7BA C8BA H8BA 120.0 . . ?
C6BA C7BA H7BA 120.0 . . ?
C8BA C7BA C6BA 120.0 . . ?
C8BA C7BA H7BA 120.0 . . ?
C6 C2BA C5AA 122(3) . . ?
C6 C2BA H2BA 118.8 . . ?
C5AA C2BA H2BA 118.8 . . ?
O3BA C4BA H4BA 109.5 . . ?
O3BA C4BA H4BB 109.5 . . ?
O3BA C4BA H4BC 109.5 . . ?
H4BA C4BA H4BB 109.5 . . ?
H4BA C4BA H4BC 109.5 . . ?
H4BB C4BA H4BC 109.5 . . ?
C18 O1CA C58 114(2) . . ?
C2CA O3CA C6CA 117(2) . . ?
C5AA C2CA C20 120(2) . . ?
C5AA C2CA O3CA 127(3) . . ?
O3CA C2CA C20 113(2) . . ?
C9BA O5CA C35 127(2) . . ?
O3CA C6CA H6CA 109.5 . . ?
O3CA C6CA H6CB 109.5 . . ?
O3CA C6CA H6CC 109.5 . . ?
H6CA C6CA H6CB 109.5 . . ?
H6CA C6CA H6CC 109.5 . . ?
H6CB C6CA H6CC 109.5 . . ?
O5CA C35 H35A 109.5 . . ?
O5CA C35 H35B 109.5 . . ?
O5CA C35 H35C 109.5 . . ?
H35A C35 H35B 109.5 . . ?
H35A C35 H35C 109.5 . . ?
H35B C35 H35C 109.5 . . ?
O1CA C58 H58A 109.5 . . ?
O1CA C58 H58B 109.5 . . ?
O1CA C58 H58C 109.5 . . ?
H58A C58 H58B 109.5 . . ?
H58A C58 H58C 109.5 . . ?
H58B C58 H58C 109.5 . . ?

loop_
_geom_bond_atom_site_label_1
_geom_bond_atom_site_label_2
_geom_bond_distance
_geom_bond_site_symmetry_2
_geom_bond_publ_flag
Au1 Au1 2.9159(16) 3_455 ?
Au1 Au1 2.9462(14) 6_444 ?
Au1 Au1 2.9462(14) 8_454 ?
Au1 Au2 2.7040(11) . ?
Au1 Au3 2.8061(12) 6_444 ?
Au1 Au3 3.1338(13) . ?
Au1 Au4 2.7523(12) 3_455 ?
Au1 Au4 2.7330(12) . ?
Au1 Au6 2.7966(12) 8_454 ?
Au1 Au6 3.0449(13) . ?
Au1 Au7 3.2290(12) . ?
Au2 Au3 2.7382(13) 6_444 ?
Au2 Au5 2.8813(14) . ?
Au2 Au6 2.7532(13) 8_454 ?
Au2 Au7 3.0045(13) . ?
Au2 Au9 2.9124(14) . ?
Au2 S1 2.406(7) . ?
Au3 Au4 3.0543(13) . ?
Au3 Au5 3.3623(14) . ?
Au3 Au6 2.7077(13) 3_455 ?
Au3 Au6 2.9052(13) 8_454 ?
Au3 S3 2.358(6) . ?
Au4 Au4 2.7801(17) 3_455 ?
Au4 Au5 3.1532(13) . ?
Au4 Au6 3.0070(13) 3_455 ?
Au4 Au7 2.9352(13) 3_455 ?
Au4 S0A 2.388(6) . ?
Au5 S3 2.305(6) . ?
Au5 S5 2.309(7) . ?
Au6 Au7 3.3391(14) . ?
Au6 S4 2.374(6) . ?
Au7 S4 2.326(7) . ?
Au7 S5 2.321(7) . ?
Au8 S0A 2.301(7) . ?
Au8 S6 2.307(8) 8_454 ?
Au9 S1 2.312(8) . ?
Au9 S6 2.300(8) . ?
S1 C6 1.74(3) . ?
S0A C10 1.83(3) . ?
S3 C6AA 1.76(3) . ?
S4 C3 1.78(3) . ?
S5 C4AA 1.744(13) . ?
S6 C6BA 1.793(16) . ?
C3 C9 1.46(4) . ?
C3 C14 1.37(4) . ?
C5 H5 0.9300 . ?
C5 C10 1.37(4) . ?
C5 C15 1.43(4) . ?
C9 H9 0.9300 . ?
C9 C13 1.33(4) . ?
C10 C17 1.37(4) . ?
C13 H13 0.9300 . ?
C13 C1AA 1.36(4) . ?
C14 H14 0.9300 . ?
C14 C2AA 1.42(4) . ?
C15 H15 0.9300 . ?
C15 C0AA 1.32(4) . ?
C17 H17 0.9300 . ?
C17 C19 1.33(4) . ?
O1 C0AA 1.374(15) . ?
O1 C0BA 1.403(17) . ?
O2 C1AA 1.380(15) . ?
O2 C1BA 1.411(17) . ?
C0AA C19 1.42(3) . ?
C1AA C2AA 1.37(4) . ?
C2AA H2AA 0.9300 . ?
C19 H19 0.9300 . ?
C6 C3AA 1.37(4) . ?
C6 C2BA 1.39(4) . ?
C3AA H3AA 0.9300 . ?
C3AA C20 1.42(4) . ?
C20 H20 0.9300 . ?
C20 C2CA 1.40(4) . ?
C6AA C7AA 1.41(4) . ?
C6AA C8AA 1.41(4) . ?
C7AA H7AA 0.9300 . ?
C7AA C9AA 1.39(4) . ?
C8AA H8AA 0.9300 . ?
C8AA C4 1.39(4) . ?
C16 H16 0.9300 . ?
C16 C12 1.3900 . ?
C16 C18 1.3900 . ?
C12 H12 0.9300 . ?
C12 C4AA 1.3900 . ?
C4AA C8 1.3900 . ?
C8 H8 0.9300 . ?
C8 C0CA 1.3900 . ?
C0CA H0CA 0.9300 . ?
C0CA C18 1.3900 . ?
C18 O1CA 1.373(14) . ?
C5AA H5AA 0.9300 . ?
C5AA C2BA 1.42(4) . ?
C5AA C2CA 1.36(4) . ?
C9AA H9AA 0.9300 . ?
C9AA C7 1.40(4) . ?
C4 H4 0.9300 . ?
C4 C7 1.39(4) . ?
C0BA H0BA 0.9600 . ?
C0BA H0BB 0.9600 . ?
C0BA H0BC 0.9600 . ?
C7 O3BA 1.379(15) . ?
C1BA H1BA 0.9600 . ?
C1BA H1BB 0.9600 . ?
C1BA H1BC 0.9600 . ?
O3BA C4BA 1.406(17) . ?
C6BA C5BA 1.3900 . ?
C6BA C7BA 1.3900 . ?
C5BA H5BA 0.9300 . ?
C5BA C4CA 1.3900 . ?
C4CA H4CA 0.9300 . ?
C4CA C9BA 1.3900 . ?
C9BA C8BA 1.3900 . ?
C9BA O5CA 1.373(15) . ?
C8BA H8BA 0.9300 . ?
C8BA C7BA 1.3900 . ?
C7BA H7BA 0.9300 . ?
C2BA H2BA 0.9300 . ?
C4BA H4BA 0.9600 . ?
C4BA H4BB 0.9600 . ?
C4BA H4BC 0.9600 . ?
O1CA C58 1.405(17) . ?
O3CA C2CA 1.374(15) . ?
O3CA C6CA 1.403(17) . ?
O5CA C35 1.408(17) . ?
C6CA H6CA 0.9600 . ?
C6CA H6CB 0.9600 . ?
C6CA H6CC 0.9600 . ?
C35 H35A 0.9600 . ?
C35 H35B 0.9600 . ?
C35 H35C 0.9600 . ?
C58 H58A 0.9600 . ?
C58 H58B 0.9600 . ?
C58 H58C 0.9600 . ?

loop_
_geom_torsion_atom_site_label_1
_geom_torsion_atom_site_label_2
_geom_torsion_atom_site_label_3
_geom_torsion_atom_site_label_4
_geom_torsion
_geom_torsion_site_symmetry_1
_geom_torsion_site_symmetry_2
_geom_torsion_site_symmetry_3
_geom_torsion_site_symmetry_4
_geom_torsion_publ_flag
Au2 S1 C6 C3AA 108(2) . . . . ?
Au2 S1 C6 C2BA -67(3) . . . . ?
Au3 S3 C6AA C7AA 116(2) . . . . ?
Au3 S3 C6AA C8AA -67(2) . . . . ?
Au4 S0A C10 C5 -128.1(19) . . . . ?
Au4 S0A C10 C17 62(2) . . . . ?
Au5 S3 C6AA C7AA 16(3) . . . . ?
Au5 S3 C6AA C8AA -166.2(18) . . . . ?
Au5 S5 C4AA C12 58.5(12) . . . . ?
Au5 S5 C4AA C8 -123.7(10) . . . . ?
Au6 S4 C3 C9 112.3(19) . . . . ?
Au6 S4 C3 C14 -77(2) . . . . ?
Au7 S4 C3 C9 13(2) . . . . ?
Au7 S4 C3 C14 -176.9(18) . . . . ?
Au7 S5 C4AA C12 163.8(9) . . . . ?
Au7 S5 C4AA C8 -18.3(13) . . . . ?
Au8 S0A C10 C5 -15(2) . . . . ?
Au8 S0A C10 C17 175.6(18) . . . . ?
Au8 S6 C6BA C5BA 151.5(10) 6_444 . . . ?
Au8 S6 C6BA C7BA -27.7(14) 6_444 . . . ?
Au9 S1 C6 C3AA -172(2) . . . . ?
Au9 S1 C6 C2BA 14(3) . . . . ?
Au9 S6 C6BA C5BA 45.1(13) . . . . ?
Au9 S6 C6BA C7BA -134.2(11) . . . . ?
S1 C6 C3AA C20 -176(2) . . . . ?
S1 C6 C2BA C5AA 174(2) . . . . ?
S0A C10 C17 C19 175(2) . . . . ?
S3 C6AA C7AA C9AA 171(2) . . . . ?
S3 C6AA C8AA C4 -173(2) . . . . ?
S4 C3 C9 C13 170(2) . . . . ?
S4 C3 C14 C2AA -172.8(19) . . . . ?
S5 C4AA C8 C0CA -177.9(16) . . . . ?
S6 C6BA C5BA C4CA -179.3(17) . . . . ?
S6 C6BA C7BA C8BA 179.3(18) . . . . ?
C3 C9 C13 C1AA 4(4) . . . . ?
C3 C14 C2AA C1AA 2(4) . . . . ?
C5 C10 C17 C19 5(4) . . . . ?
C5 C15 C0AA O1 180(2) . . . . ?
C5 C15 C0AA C19 3(4) . . . . ?
C9 C3 C14 C2AA -2(4) . . . . ?
C9 C13 C1AA O2 176(2) . . . . ?
C9 C13 C1AA C2AA -4(4) . . . . ?
C10 C5 C15 C0AA 1(4) . . . . ?
C10 C17 C19 C0AA 0(4) . . . . ?
C13 C1AA C2AA C14 1(4) . . . . ?
C14 C3 C9 C13 -1(4) . . . . ?
C15 C5 C10 S0A -175.2(19) . . . . ?
C15 C5 C10 C17 -6(4) . . . . ?
C15 C0AA C19 C17 -4(4) . . . . ?
O1 C0AA C19 C17 179(2) . . . . ?
O2 C1AA C2AA C14 -179(2) . . . . ?
C6 C3AA C20 C2CA 3(4) . . . . ?
C3AA C6 C2BA C5AA 0(4) . . . . ?
C3AA C20 C2CA C5AA -5(4) . . . . ?
C3AA C20 C2CA O3CA -177(2) . . . . ?
C6AA C7AA C9AA C7 4(4) . . . . ?
C6AA C8AA C4 C7 0(4) . . . . ?
C7AA C6AA C8AA C4 5(4) . . . . ?
C7AA C9AA C7 C4 2(4) . . . . ?
C7AA C9AA C7 O3BA -180(2) . . . . ?
C8AA C6AA C7AA C9AA -7(4) . . . . ?
C8AA C4 C7 C9AA -4(4) . . . . ?
C8AA C4 C7 O3BA 178(2) . . . . ?
C16 C12 C4AA S5 177.9(16) . . . . ?
C16 C12 C4AA C8 0.0 . . . . ?
C16 C18 O1CA C58 6(3) . . . . ?
C12 C16 C18 C0CA 0.0 . . . . ?
C12 C16 C18 O1CA 174(2) . . . . ?
C12 C4AA C8 C0CA 0.0 . . . . ?
C4AA C8 C0CA C18 0.0 . . . . ?
C8 C0CA C18 C16 0.0 . . . . ?
C8 C0CA C18 O1CA -174(2) . . . . ?
C0CA C18 O1CA C58 180.0(19) . . . . ?
C18 C16 C12 C4AA 0.0 . . . . ?
C9AA C7 O3BA C4BA 165(2) . . . . ?
C4 C7 O3BA C4BA -16(4) . . . . ?
C0BA O1 C0AA C15 -178(2) . . . . ?
C0BA O1 C0AA C19 -2(4) . . . . ?
C1BA O2 C1AA C13 -5(3) . . . . ?
C1BA O2 C1AA C2AA 175(2) . . . . ?
C6BA C5BA C4CA C9BA 0.0 . . . . ?
C5BA C6BA C7BA C8BA 0.0 . . . . ?
C5BA C4CA C9BA C8BA 0.0 . . . . ?
C5BA C4CA C9BA O5CA 177(2) . . . . ?
C4CA C9BA C8BA C7BA 0.0 . . . . ?
C4CA C9BA O5CA C35 -166(2) . . . . ?
C9BA C8BA C7BA C6BA 0.0 . . . . ?
C8BA C9BA O5CA C35 11(4) . . . . ?
C7BA C6BA C5BA C4CA 0.0 . . . . ?
C2BA C6 C3AA C20 -1(4) . . . . ?
C2BA C5AA C2CA C20 4(4) . . . . ?
C2BA C5AA C2CA O3CA 175(3) . . . . ?
C2CA C5AA C2BA C6 -1(4) . . . . ?
O5CA C9BA C8BA C7BA -177(2) . . . . ?
C6CA O3CA C2CA C20 -179(2) . . . . ?
C6CA O3CA C2CA C5AA 9(4) . . . . ?

loop_
_smtbx_masks_void_nr
_smtbx_masks_void_average_x
_smtbx_masks_void_average_y
_smtbx_masks_void_average_z
_smtbx_masks_void_volume
_smtbx_masks_void_count_electrons
_smtbx_masks_void_content
1 0.000 0.000 -0.103 1045.3 349.9 ?
2 0.500 0.500 -0.399 1045.3 349.9 ?
